data_4068239
loop_
_publ_author_name
'Lund, Clinton L.'
'Sgro, Michael J.'
'Cariou, Renan'
'Stephan, Douglas W.'

_publ_section_title
;
 A Cis-Bis-Mixed-Carbene Ruthenium Hydride Complex: An Olefin-Selective
 Hydrogenation Catalyst
;
_journal_issue 3
_journal_name_full Organometallics
_journal_page_first 802
_journal_paper_doi 10.1021/om300014r
_journal_volume 31
_journal_year 2012
_chemical_formula_sum 'C48 H58 Cl N4 O2 P Ru'
_chemical_formula_weight 890.47
_chemical_name_systematic
; 
 ? 
;
_space_group_IT_number 14
_symmetry_cell_setting monoclinic
_symmetry_space_group_name_Hall '-P 2yn'
_symmetry_space_group_name_H-M 'P 1 21/n 1'
_atom_sites_solution_hydrogens geom
_atom_sites_solution_primary direct
_atom_sites_solution_secondary difmap
_audit_creation_method SHELXL-97
_cell_angle_alpha 90.00
_cell_angle_beta 107.062(6)
_cell_angle_gamma 90.00
_cell_formula_units_Z 4
_cell_length_a 13.927(2)
_cell_length_b 17.312(2)
_cell_length_c 18.966(3)
_cell_measurement_temperature 150(2)
_cell_volume 4371.5(11)
_computing_structure_refinement 'SHELXL-97 (Sheldrick, 1997)'
_computing_structure_solution 'SHELXS-97 (Sheldrick, 1990)'
_diffrn_ambient_temperature 150(2)
_diffrn_measured_fraction_theta_full 0.977
_diffrn_measured_fraction_theta_max 0.977
_diffrn_radiation_monochromator graphite
_diffrn_radiation_source 'fine-focus sealed tube'
_diffrn_radiation_type MoK\a
_diffrn_radiation_wavelength 0.71073
_diffrn_reflns_av_R_equivalents 0.0360
_diffrn_reflns_av_sigmaI/netI 0.0409
_diffrn_reflns_limit_h_max 20
_diffrn_reflns_limit_h_min -21
_diffrn_reflns_limit_k_max 21
_diffrn_reflns_limit_k_min -26
_diffrn_reflns_limit_l_max 28
_diffrn_reflns_limit_l_min -28
_diffrn_reflns_number 59570
_diffrn_reflns_theta_full 32.75
_diffrn_reflns_theta_max 32.75
_diffrn_reflns_theta_min 1.63
_exptl_absorpt_coefficient_mu 0.500
_exptl_absorpt_correction_T_max 0.9659
_exptl_absorpt_correction_T_min 0.8139
_exptl_absorpt_correction_type multi-scan
_exptl_absorpt_process_details sadabs
_exptl_crystal_density_diffrn 1.353
_exptl_crystal_density_method 'not measured'
_exptl_crystal_F_000 1864
_exptl_crystal_size_max 0.43
_exptl_crystal_size_mid 0.34
_exptl_crystal_size_min 0.07
_refine_diff_density_max 0.590
_refine_diff_density_min -0.413
_refine_diff_density_rms 0.075
_refine_ls_extinction_method none
_refine_ls_goodness_of_fit_ref 1.035
_refine_ls_hydrogen_treatment mixed
_refine_ls_matrix_type full
_refine_ls_number_parameters 526
_refine_ls_number_reflns 15789
_refine_ls_number_restraints 0
_refine_ls_restrained_S_all 1.035
_refine_ls_R_factor_all 0.0498
_refine_ls_R_factor_gt 0.0317
_refine_ls_shift/su_max 0.002
_refine_ls_shift/su_mean 0.000
_refine_ls_structure_factor_coef Fsqd
_refine_ls_weighting_details 'calc w=1/[\s^2^(Fo^2^)+(0.0342P)^2^+1.5555P] where P=(Fo^2^+2Fc^2^)/3'
_refine_ls_weighting_scheme calc
_refine_ls_wR_factor_gt 0.0727
_refine_ls_wR_factor_ref 0.0805
_reflns_number_gt 12391
_reflns_number_total 15789
_reflns_threshold_expression >2sigma(I)
_cod_data_source_file om300014r_si_003.cif
_cod_data_source_block cll044_0m
_cod_depositor_comments
;
The following automatic conversions were performed:

'_symmetry_cell_setting' value 'Monoclinic' changed to 'monoclinic'
according to /home/saulius/struct/CIF-dictionaries/cif_core.dic
dictionary named 'cif_core.dic' version 2.4.1 from 2010-06-29.

Automatic conversion script
Id: cif_fix_values 1715 2011-07-08 13:25:40Z adriana 
;
_cod_original_cell_volume 4371.7(10)
_cod_original_sg_symbol_H-M P2(1)/n
_cod_database_code 4068239

loop_
_symmetry_equiv_pos_as_xyz
'x, y, z'
'-x+1/2, y+1/2, -z+1/2'
'-x, -y, -z'
'x-1/2, -y-1/2, z-1/2'

loop_
_atom_site_label
_atom_site_type_symbol
_atom_site_fract_x
_atom_site_fract_y
_atom_site_fract_z
_atom_site_U_iso_or_equiv
_atom_site_adp_type
_atom_site_occupancy
_atom_site_symmetry_multiplicity
_atom_site_calc_flag
_atom_site_refinement_flags
Ru1 Ru 0.219364(8) 0.326418(6) 0.343883(6) 0.01338(3) Uani 1 1 d .
Cl1 Cl 0.20701(3) 0.23312(2) 0.24406(2) 0.02267(7) Uani 1 1 d .
P1 P 0.28330(3) 0.230805(19) 0.42896(2) 0.01498(7) Uani 1 1 d .
O1 O 0.29138(10) 0.59344(7) 0.51045(9) 0.0433(4) Uani 1 1 d .
O2 O -0.11330(12) 0.22589(9) 0.36882(10) 0.0527(4) Uani 1 1 d .
N1 N 0.13769(9) 0.48411(6) 0.26852(7) 0.0174(2) Uani 1 1 d .
N2 N 0.27178(10) 0.44398(7) 0.24311(7) 0.0194(2) Uani 1 1 d .
N3 N 0.21764(10) 0.43568(7) 0.47254(7) 0.0216(3) Uani 1 1 d .
N4 N 0.07870(10) 0.37579(7) 0.42527(7) 0.0213(3) Uani 1 1 d .
C1 C 0.33353(11) 0.26515(8) 0.52432(8) 0.0175(3) Uani 1 1 d .
C2 C 0.27072(13) 0.27712(9) 0.56843(9) 0.0247(3) Uani 1 1 d .
H2 H 0.2015 0.2643 0.5502 0.030 Uiso 1 1 calc R
C3 C 0.30830(15) 0.30755(10) 0.63880(10) 0.0318(4) Uani 1 1 d .
H3 H 0.2649 0.3148 0.6687 0.038 Uiso 1 1 calc R
C4 C 0.40886(15) 0.32740(10) 0.66572(9) 0.0320(4) Uani 1 1 d .
H4 H 0.4346 0.3477 0.7141 0.038 Uiso 1 1 calc R
C5 C 0.47160(13) 0.31747(9) 0.62185(9) 0.0273(3) Uani 1 1 d .
H5 H 0.5402 0.3320 0.6397 0.033 Uiso 1 1 calc R
C6 C 0.43433(12) 0.28631(8) 0.55206(9) 0.0217(3) Uani 1 1 d .
H6 H 0.4781 0.2792 0.5224 0.026 Uiso 1 1 calc R
C7 C 0.20515(11) 0.14784(8) 0.43982(9) 0.0193(3) Uani 1 1 d .
C8 C 0.22334(14) 0.10243(9) 0.50281(10) 0.0303(4) Uani 1 1 d .
H8 H 0.2774 0.1151 0.5451 0.036 Uiso 1 1 calc R
C9 C 0.16309(16) 0.03841(10) 0.50470(12) 0.0401(5) Uani 1 1 d .
H9 H 0.1764 0.0078 0.5481 0.048 Uiso 1 1 calc R
C10 C 0.08438(15) 0.01946(10) 0.44378(12) 0.0376(4) Uani 1 1 d .
H10 H 0.0443 -0.0247 0.4448 0.045 Uiso 1 1 calc R
C11 C 0.06402(13) 0.06477(10) 0.38145(11) 0.0318(4) Uani 1 1 d .
H11 H 0.0092 0.0523 0.3397 0.038 Uiso 1 1 calc R
C12 C 0.12380(11) 0.12913(9) 0.37956(9) 0.0225(3) Uani 1 1 d .
H12 H 0.1087 0.1605 0.3366 0.027 Uiso 1 1 calc R
C13 C 0.39670(11) 0.18266(8) 0.41783(8) 0.0177(3) Uani 1 1 d .
C14 C 0.44262(12) 0.21289(8) 0.36787(9) 0.0223(3) Uani 1 1 d .
H14 H 0.4135 0.2560 0.3383 0.027 Uiso 1 1 calc R
C15 C 0.53102(13) 0.18037(9) 0.36096(11) 0.0295(4) Uani 1 1 d .
H15 H 0.5615 0.2012 0.3264 0.035 Uiso 1 1 calc R
C16 C 0.57463(13) 0.11786(10) 0.40409(11) 0.0320(4) Uani 1 1 d .
H16 H 0.6344 0.0955 0.3989 0.038 Uiso 1 1 calc R
C17 C 0.53062(13) 0.08828(9) 0.45474(10) 0.0302(4) Uani 1 1 d .
H17 H 0.5609 0.0460 0.4851 0.036 Uiso 1 1 calc R
C18 C 0.44221(12) 0.12010(9) 0.46139(9) 0.0243(3) Uani 1 1 d .
H18 H 0.4122 0.0990 0.4961 0.029 Uiso 1 1 calc R
C19 C 0.20286(10) 0.42303(7) 0.27715(7) 0.0154(2) Uani 1 1 d .
C20 C 0.03560(11) 0.48159(8) 0.27038(8) 0.0172(3) Uani 1 1 d .
C21 C 0.00313(11) 0.53644(8) 0.31279(8) 0.0201(3) Uani 1 1 d .
C22 C 0.07490(13) 0.59275(9) 0.36174(10) 0.0274(3) Uani 1 1 d .
H22A H 0.0963 0.6308 0.3312 0.041 Uiso 1 1 calc R
H22B H 0.1337 0.5648 0.3922 0.041 Uiso 1 1 calc R
H22C H 0.0414 0.6192 0.3937 0.041 Uiso 1 1 calc R
C23 C -0.09864(12) 0.53992(9) 0.30759(9) 0.0249(3) Uani 1 1 d .
H23 H -0.1207 0.5765 0.3368 0.030 Uiso 1 1 calc R
C24 C -0.16887(12) 0.49163(9) 0.26114(10) 0.0270(3) Uani 1 1 d .
C25 C -0.13509(12) 0.43879(9) 0.21880(9) 0.0247(3) Uani 1 1 d .
H25 H -0.1823 0.4053 0.1868 0.030 Uiso 1 1 calc R
C26 C -0.03387(11) 0.43328(8) 0.22170(8) 0.0202(3) Uani 1 1 d .
C27 C -0.00234(13) 0.37873(10) 0.17089(9) 0.0284(3) Uani 1 1 d .
H27A H -0.0615 0.3516 0.1399 0.043 Uiso 1 1 calc R
H27B H 0.0456 0.3411 0.2001 0.043 Uiso 1 1 calc R
H27C H 0.0294 0.4080 0.1395 0.043 Uiso 1 1 calc R
C28 C -0.27888(14) 0.49742(12) 0.25654(13) 0.0434(5) Uani 1 1 d .
H28A H -0.3179 0.4624 0.2181 0.065 Uiso 1 1 calc R
H28B H -0.3020 0.5506 0.2444 0.065 Uiso 1 1 calc R
H28C H -0.2880 0.4830 0.3041 0.065 Uiso 1 1 calc R
C29 C 0.15866(13) 0.54598(9) 0.22124(10) 0.0283(4) Uani 1 1 d .
H29A H 0.1610 0.5973 0.2448 0.034 Uiso 1 1 calc R
H29B H 0.1074 0.5469 0.1724 0.034 Uiso 1 1 calc R
C30 C 0.26013(13) 0.52351(9) 0.21450(10) 0.0272(3) Uani 1 1 d .
H30A H 0.2610 0.5252 0.1625 0.033 Uiso 1 1 calc R
H30B H 0.3136 0.5576 0.2446 0.033 Uiso 1 1 calc R
C31 C 0.35387(12) 0.39983(8) 0.23292(9) 0.0208(3) Uani 1 1 d .
C32 C 0.44888(12) 0.40488(9) 0.28371(10) 0.0254(3) Uani 1 1 d .
C33 C 0.52791(13) 0.36416(10) 0.26882(12) 0.0332(4) Uani 1 1 d .
H33 H 0.5925 0.3653 0.3040 0.040 Uiso 1 1 calc R
C34 C 0.51468(15) 0.32268(10) 0.20477(13) 0.0369(4) Uani 1 1 d .
C35 C 0.60213(18) 0.28056(14) 0.18994(16) 0.0585(7) Uani 1 1 d .
H35A H 0.5874 0.2251 0.1848 0.088 Uiso 1 1 calc R
H35B H 0.6629 0.2891 0.2311 0.088 Uiso 1 1 calc R
H35C H 0.6126 0.3002 0.1443 0.088 Uiso 1 1 calc R
C36 C 0.42047(15) 0.32155(10) 0.15418(11) 0.0346(4) Uani 1 1 d .
H36 H 0.4109 0.2937 0.1095 0.041 Uiso 1 1 calc R
C37 C 0.33892(13) 0.35996(9) 0.16655(9) 0.0257(3) Uani 1 1 d .
C38 C 0.23852(15) 0.35913(11) 0.10929(10) 0.0350(4) Uani 1 1 d .
H38A H 0.1915 0.3280 0.1269 0.052 Uiso 1 1 calc R
H38B H 0.2454 0.3368 0.0635 0.052 Uiso 1 1 calc R
H38C H 0.2130 0.4121 0.1000 0.052 Uiso 1 1 calc R
C39 C 0.46936(14) 0.45354(11) 0.35142(11) 0.0360(4) Uani 1 1 d .
H39A H 0.4065 0.4768 0.3544 0.054 Uiso 1 1 calc R
H39B H 0.5171 0.4944 0.3493 0.054 Uiso 1 1 calc R
H39C H 0.4979 0.4213 0.3950 0.054 Uiso 1 1 calc R
C40 C 0.17355(11) 0.38382(8) 0.41756(8) 0.0171(3) Uani 1 1 d .
C41 C 0.32181(12) 0.46109(8) 0.49266(9) 0.0247(3) Uani 1 1 d .
H41A H 0.3600 0.4261 0.4695 0.030 Uiso 1 1 calc R
H41B H 0.3509 0.4568 0.5468 0.030 Uiso 1 1 calc R
C42 C 0.33471(13) 0.54313(9) 0.46964(11) 0.0303(4) Uani 1 1 d .
H42A H 0.4070 0.5551 0.4794 0.036 Uiso 1 1 calc R
H42B H 0.3013 0.5496 0.4162 0.036 Uiso 1 1 calc R
C43 C 0.3012(2) 0.67239(11) 0.4915(2) 0.0707(9) Uani 1 1 d .
H43A H 0.3721 0.6875 0.5086 0.106 Uiso 1 1 calc R
H43B H 0.2622 0.7053 0.5150 0.106 Uiso 1 1 calc R
H43C H 0.2761 0.6785 0.4378 0.106 Uiso 1 1 calc R
C44 C 0.15250(14) 0.45778(9) 0.51186(10) 0.0295(4) Uani 1 1 d .
H44 H 0.1668 0.4926 0.5523 0.035 Uiso 1 1 calc R
C45 C 0.06580(14) 0.42077(9) 0.48195(10) 0.0294(4) Uani 1 1 d .
H45 H 0.0066 0.4247 0.4969 0.035 Uiso 1 1 calc R
C46 C 0.00047(12) 0.32807(9) 0.37756(9) 0.0255(3) Uani 1 1 d .
H46A H 0.0272 0.3022 0.3407 0.031 Uiso 1 1 calc R
H46B H -0.0562 0.3614 0.3506 0.031 Uiso 1 1 calc R
C47 C -0.03779(14) 0.26747(10) 0.42025(11) 0.0335(4) Uani 1 1 d .
H47A H 0.0174 0.2325 0.4463 0.040 Uiso 1 1 calc R
H47B H -0.0653 0.2923 0.4572 0.040 Uiso 1 1 calc R
C48 C -0.1557(2) 0.16737(14) 0.4020(2) 0.0726(9) Uani 1 1 d .
H48A H -0.1034 0.1302 0.4264 0.109 Uiso 1 1 calc R
H48B H -0.2087 0.1409 0.3642 0.109 Uiso 1 1 calc R
H48C H -0.1843 0.1904 0.4386 0.109 Uiso 1 1 calc R
H1 H 0.3204(14) 0.3588(11) 0.3761(10) 0.030(5) Uiso 1 1 d .

loop_
_atom_site_aniso_label
_atom_site_aniso_U_11
_atom_site_aniso_U_22
_atom_site_aniso_U_33
_atom_site_aniso_U_23
_atom_site_aniso_U_13
_atom_site_aniso_U_12
Ru1 0.01460(5) 0.01069(5) 0.01437(5) 0.00045(4) 0.00350(4) 0.00016(4)
Cl1 0.02830(19) 0.01802(15) 0.01942(17) -0.00350(12) 0.00347(14) 0.00060(13)
P1 0.01636(17) 0.01206(14) 0.01584(17) 0.00108(12) 0.00367(13) 0.00057(12)
O1 0.0362(7) 0.0203(6) 0.0723(10) -0.0152(6) 0.0143(7) -0.0010(5)
O2 0.0409(9) 0.0456(8) 0.0747(12) -0.0001(8) 0.0217(8) -0.0182(7)
N1 0.0184(6) 0.0133(5) 0.0214(6) 0.0040(4) 0.0072(5) 0.0016(4)
N2 0.0219(6) 0.0153(5) 0.0235(6) 0.0049(4) 0.0106(5) 0.0015(4)
N3 0.0277(7) 0.0172(5) 0.0195(6) -0.0029(4) 0.0064(5) 0.0015(5)
N4 0.0237(6) 0.0192(5) 0.0241(7) 0.0023(5) 0.0119(5) 0.0021(5)
C1 0.0197(7) 0.0141(6) 0.0170(6) 0.0018(5) 0.0027(5) 0.0019(5)
C2 0.0248(8) 0.0279(7) 0.0218(8) -0.0007(6) 0.0075(6) -0.0012(6)
C3 0.0395(10) 0.0364(9) 0.0220(8) -0.0049(7) 0.0127(7) -0.0003(7)
C4 0.0412(10) 0.0300(8) 0.0189(8) -0.0042(6) -0.0001(7) 0.0026(7)
C5 0.0237(8) 0.0228(7) 0.0284(8) -0.0022(6) -0.0033(6) 0.0006(6)
C6 0.0210(7) 0.0191(6) 0.0234(8) -0.0001(5) 0.0042(6) 0.0014(5)
C7 0.0195(7) 0.0138(6) 0.0255(8) 0.0004(5) 0.0080(6) -0.0004(5)
C8 0.0339(9) 0.0230(7) 0.0333(9) 0.0085(6) 0.0087(7) -0.0038(6)
C9 0.0483(12) 0.0271(8) 0.0489(12) 0.0121(8) 0.0205(10) -0.0072(8)
C10 0.0388(10) 0.0233(8) 0.0593(13) -0.0043(8) 0.0276(10) -0.0120(7)
C11 0.0258(9) 0.0292(8) 0.0440(11) -0.0120(7) 0.0161(8) -0.0106(6)
C12 0.0190(7) 0.0229(7) 0.0275(8) -0.0041(6) 0.0098(6) -0.0019(5)
C13 0.0180(7) 0.0155(6) 0.0180(7) -0.0018(5) 0.0029(5) 0.0015(5)
C14 0.0199(7) 0.0177(6) 0.0294(8) 0.0004(5) 0.0076(6) -0.0007(5)
C15 0.0219(8) 0.0264(8) 0.0431(10) 0.0000(7) 0.0141(7) -0.0020(6)
C16 0.0191(8) 0.0267(8) 0.0495(11) -0.0038(7) 0.0091(7) 0.0043(6)
C17 0.0257(8) 0.0246(7) 0.0354(9) 0.0006(6) 0.0015(7) 0.0084(6)
C18 0.0280(8) 0.0210(7) 0.0238(8) 0.0019(6) 0.0072(6) 0.0073(6)
C19 0.0152(6) 0.0145(5) 0.0147(6) -0.0005(5) 0.0017(5) -0.0004(5)
C20 0.0173(6) 0.0153(6) 0.0184(7) 0.0040(5) 0.0043(5) 0.0021(5)
C21 0.0217(7) 0.0165(6) 0.0218(7) 0.0009(5) 0.0058(6) 0.0027(5)
C22 0.0272(8) 0.0226(7) 0.0307(9) -0.0068(6) 0.0059(7) 0.0010(6)
C23 0.0263(8) 0.0218(7) 0.0291(8) 0.0009(6) 0.0120(7) 0.0040(6)
C24 0.0203(8) 0.0269(7) 0.0349(9) 0.0046(6) 0.0098(7) 0.0011(6)
C25 0.0205(7) 0.0230(7) 0.0280(8) 0.0004(6) 0.0031(6) -0.0025(6)
C26 0.0216(7) 0.0175(6) 0.0199(7) 0.0017(5) 0.0035(6) 0.0012(5)
C27 0.0273(8) 0.0281(8) 0.0263(8) -0.0086(6) 0.0023(7) 0.0030(6)
C28 0.0241(9) 0.0447(11) 0.0644(14) -0.0044(10) 0.0175(9) -0.0014(8)
C29 0.0291(9) 0.0211(7) 0.0386(10) 0.0154(6) 0.0161(7) 0.0060(6)
C30 0.0300(8) 0.0176(7) 0.0386(9) 0.0112(6) 0.0171(7) 0.0018(6)
C31 0.0219(7) 0.0169(6) 0.0273(8) 0.0034(5) 0.0129(6) -0.0001(5)
C32 0.0221(8) 0.0217(7) 0.0349(9) 0.0026(6) 0.0121(7) -0.0036(6)
C33 0.0193(8) 0.0285(8) 0.0545(12) 0.0057(8) 0.0152(8) -0.0016(6)
C34 0.0336(10) 0.0249(8) 0.0639(14) 0.0026(8) 0.0323(10) 0.0023(7)
C35 0.0432(13) 0.0459(12) 0.102(2) -0.0060(13) 0.0447(14) 0.0090(10)
C36 0.0441(11) 0.0273(8) 0.0414(10) -0.0043(7) 0.0267(9) 0.0000(7)
C37 0.0317(9) 0.0224(7) 0.0276(8) 0.0021(6) 0.0158(7) -0.0003(6)
C38 0.0419(11) 0.0393(10) 0.0229(9) -0.0026(7) 0.0082(8) -0.0002(8)
C39 0.0268(9) 0.0391(10) 0.0387(10) -0.0071(8) 0.0043(8) -0.0095(7)
C40 0.0192(7) 0.0139(6) 0.0176(7) 0.0028(5) 0.0043(5) 0.0025(5)
C41 0.0265(8) 0.0190(7) 0.0238(8) -0.0043(5) -0.0001(6) 0.0020(6)
C42 0.0263(8) 0.0198(7) 0.0406(10) -0.0035(6) 0.0033(7) -0.0003(6)
C43 0.0483(14) 0.0195(9) 0.144(3) -0.0147(12) 0.0283(16) -0.0048(9)
C44 0.0427(10) 0.0240(7) 0.0269(8) -0.0043(6) 0.0180(8) 0.0052(7)
C45 0.0381(10) 0.0263(7) 0.0321(9) 0.0013(6) 0.0232(8) 0.0069(7)
C46 0.0206(7) 0.0274(7) 0.0300(8) 0.0040(6) 0.0096(6) -0.0013(6)
C47 0.0344(10) 0.0266(8) 0.0461(11) 0.0026(7) 0.0220(9) -0.0021(7)
C48 0.0732(18) 0.0438(13) 0.129(3) -0.0206(14) 0.073(2) -0.0269(12)

loop_
_atom_type_symbol
_atom_type_description
_atom_type_scat_dispersion_real
_atom_type_scat_dispersion_imag
_atom_type_scat_source
C C 0.0033 0.0016 'International Tables Vol C Tables 4.2.6.8 and 6.1.1.4'
H H 0.0000 0.0000 'International Tables Vol C Tables 4.2.6.8 and 6.1.1.4'
N N 0.0061 0.0033 'International Tables Vol C Tables 4.2.6.8 and 6.1.1.4'
O O 0.0106 0.0060 'International Tables Vol C Tables 4.2.6.8 and 6.1.1.4'
P P 0.1023 0.0942 'International Tables Vol C Tables 4.2.6.8 and 6.1.1.4'
Cl Cl 0.1484 0.1585 'International Tables Vol C Tables 4.2.6.8 and 6.1.1.4'
Ru Ru -1.2594 0.8363 'International Tables Vol C Tables 4.2.6.8 and 6.1.1.4'

loop_
_geom_angle_atom_site_label_1
_geom_angle_atom_site_label_2
_geom_angle_atom_site_label_3
_geom_angle
C40 Ru1 C19 91.44(5)
C40 Ru1 P1 90.27(4)
C19 Ru1 P1 163.99(4)
C40 Ru1 Cl1 156.32(4)
C19 Ru1 Cl1 95.16(4)
P1 Ru1 Cl1 89.582(16)
C40 Ru1 H1 89.0(7)
C19 Ru1 H1 82.4(7)
P1 Ru1 H1 81.7(7)
Cl1 Ru1 H1 114.4(7)
C1 P1 C7 102.03(7)
C1 P1 C13 99.61(7)
C7 P1 C13 102.27(6)
C1 P1 Ru1 114.52(4)
C7 P1 Ru1 121.16(5)
C13 P1 Ru1 114.29(5)
C42 O1 C43 111.32(18)
C47 O2 C48 112.6(2)
C19 N1 C20 126.87(11)
C19 N1 C29 112.89(12)
C20 N1 C29 114.24(11)
C19 N2 C31 128.76(12)
C19 N2 C30 114.17(12)
C31 N2 C30 117.06(12)
C40 N3 C44 111.75(14)
C40 N3 C41 125.77(13)
C44 N3 C41 122.32(13)
C40 N4 C45 111.91(13)
C40 N4 C46 123.95(13)
C45 N4 C46 124.09(14)
C2 C1 C6 118.31(14)
C2 C1 P1 121.02(12)
C6 C1 P1 120.44(11)
C3 C2 C1 120.59(16)
C3 C2 H2 119.7
C1 C2 H2 119.7
C4 C3 C2 120.27(17)
C4 C3 H3 119.9
C2 C3 H3 119.9
C5 C4 C3 119.75(16)
C5 C4 H4 120.1
C3 C4 H4 120.1
C6 C5 C4 119.93(16)
C6 C5 H5 120.0
C4 C5 H5 120.0
C5 C6 C1 121.14(15)
C5 C6 H6 119.4
C1 C6 H6 119.4
C8 C7 C12 118.27(14)
C8 C7 P1 124.75(12)
C12 C7 P1 116.96(11)
C7 C8 C9 120.76(17)
C7 C8 H8 119.6
C9 C8 H8 119.6
C10 C9 C8 120.21(18)
C10 C9 H9 119.9
C8 C9 H9 119.9
C11 C10 C9 119.78(16)
C11 C10 H10 120.1
C9 C10 H10 120.1
C10 C11 C12 120.13(17)
C10 C11 H11 119.9
C12 C11 H11 119.9
C7 C12 C11 120.82(16)
C7 C12 H12 119.6
C11 C12 H12 119.6
C14 C13 C18 118.37(14)
C14 C13 P1 119.08(11)
C18 C13 P1 122.40(12)
C13 C14 C15 120.46(14)
C13 C14 H14 119.8
C15 C14 H14 119.8
C16 C15 C14 120.42(16)
C16 C15 H15 119.8
C14 C15 H15 119.8
C17 C16 C15 119.57(16)
C17 C16 H16 120.2
C15 C16 H16 120.2
C16 C17 C18 120.19(15)
C16 C17 H17 119.9
C18 C17 H17 119.9
C17 C18 C13 120.98(16)
C17 C18 H18 119.5
C13 C18 H18 119.5
N2 C19 N1 105.87(11)
N2 C19 Ru1 122.75(10)
N1 C19 Ru1 130.32(10)
C26 C20 C21 120.37(14)
C26 C20 N1 120.00(13)
C21 C20 N1 118.86(13)
C23 C21 C20 118.77(14)
C23 C21 C22 119.56(14)
C20 C21 C22 121.64(14)
C21 C22 H22A 109.5
C21 C22 H22B 109.5
H22A C22 H22B 109.5
C21 C22 H22C 109.5
H22A C22 H22C 109.5
H22B C22 H22C 109.5
C24 C23 C21 122.13(15)
C24 C23 H23 118.9
C21 C23 H23 118.9
C25 C24 C23 117.98(15)
C25 C24 C28 121.35(16)
C23 C24 C28 120.67(16)
C24 C25 C26 122.11(15)
C24 C25 H25 118.9
C26 C25 H25 118.9
C25 C26 C20 118.59(14)
C25 C26 C27 119.89(14)
C20 C26 C27 121.47(14)
C26 C27 H27A 109.5
C26 C27 H27B 109.5
H27A C27 H27B 109.5
C26 C27 H27C 109.5
H27A C27 H27C 109.5
H27B C27 H27C 109.5
C24 C28 H28A 109.5
C24 C28 H28B 109.5
H28A C28 H28B 109.5
C24 C28 H28C 109.5
H28A C28 H28C 109.5
H28B C28 H28C 109.5
N1 C29 C30 102.78(12)
N1 C29 H29A 111.2
C30 C29 H29A 111.2
N1 C29 H29B 111.2
C30 C29 H29B 111.2
H29A C29 H29B 109.1
N2 C30 C29 102.42(12)
N2 C30 H30A 111.3
C29 C30 H30A 111.3
N2 C30 H30B 111.3
C29 C30 H30B 111.3
H30A C30 H30B 109.2
C32 C31 C37 120.99(15)
C32 C31 N2 120.43(14)
C37 C31 N2 118.08(14)
C31 C32 C33 118.12(16)
C31 C32 C39 122.28(15)
C33 C32 C39 119.58(16)
C34 C33 C32 121.99(18)
C34 C33 H33 119.0
C32 C33 H33 119.0
C33 C34 C36 118.36(16)
C33 C34 C35 120.5(2)
C36 C34 C35 121.1(2)
C34 C35 H35A 109.5
C34 C35 H35B 109.5
H35A C35 H35B 109.5
C34 C35 H35C 109.5
H35A C35 H35C 109.5
H35B C35 H35C 109.5
C34 C36 C37 122.11(17)
C34 C36 H36 118.9
C37 C36 H36 118.9
C36 C37 C31 118.30(17)
C36 C37 C38 120.44(16)
C31 C37 C38 121.26(15)
C37 C38 H38A 109.5
C37 C38 H38B 109.5
H38A C38 H38B 109.5
C37 C38 H38C 109.5
H38A C38 H38C 109.5
H38B C38 H38C 109.5
C32 C39 H39A 109.5
C32 C39 H39B 109.5
H39A C39 H39B 109.5
C32 C39 H39C 109.5
H39A C39 H39C 109.5
H39B C39 H39C 109.5
N3 C40 N4 102.36(12)
N3 C40 Ru1 134.58(11)
N4 C40 Ru1 123.03(10)
N3 C41 C42 113.70(13)
N3 C41 H41A 108.8
C42 C41 H41A 108.8
N3 C41 H41B 108.8
C42 C41 H41B 108.8
H41A C41 H41B 107.7
O1 C42 C41 108.36(15)
O1 C42 H42A 110.0
C41 C42 H42A 110.0
O1 C42 H42B 110.0
C41 C42 H42B 110.0
H42A C42 H42B 108.4
O1 C43 H43A 109.5
O1 C43 H43B 109.5
H43A C43 H43B 109.5
O1 C43 H43C 109.5
H43A C43 H43C 109.5
H43B C43 H43C 109.5
C45 C44 N3 106.95(14)
C45 C44 H44 126.5
N3 C44 H44 126.5
C44 C45 N4 107.03(14)
C44 C45 H45 126.5
N4 C45 H45 126.5
N4 C46 C47 112.22(14)
N4 C46 H46A 109.2
C47 C46 H46A 109.2
N4 C46 H46B 109.2
C47 C46 H46B 109.2
H46A C46 H46B 107.9
O2 C47 C46 107.03(16)
O2 C47 H47A 110.3
C46 C47 H47A 110.3
O2 C47 H47B 110.3
C46 C47 H47B 110.3
H47A C47 H47B 108.6
O2 C48 H48A 109.5
O2 C48 H48B 109.5
H48A C48 H48B 109.5
O2 C48 H48C 109.5
H48A C48 H48C 109.5
H48B C48 H48C 109.5

loop_
_geom_bond_atom_site_label_1
_geom_bond_atom_site_label_2
_geom_bond_distance
Ru1 C40 1.9674(14)
Ru1 C19 2.0692(13)
Ru1 P1 2.3007(4)
Ru1 Cl1 2.4560(4)
Ru1 H1 1.471(19)
P1 C1 1.8361(15)
P1 C7 1.8498(15)
P1 C13 1.8518(15)
O1 C42 1.413(2)
O1 C43 1.430(3)
O2 C47 1.405(2)
O2 C48 1.410(3)
N1 C19 1.3715(17)
N1 C20 1.4333(19)
N1 C29 1.4800(19)
N2 C19 1.3542(18)
N2 C31 1.4347(19)
N2 C30 1.4713(18)
N3 C40 1.3764(18)
N3 C44 1.387(2)
N3 C41 1.456(2)
N4 C40 1.3781(19)
N4 C45 1.381(2)
N4 C46 1.452(2)
C1 C2 1.392(2)
C1 C6 1.396(2)
C2 C3 1.387(2)
C2 H2 0.9500
C3 C4 1.386(3)
C3 H3 0.9500
C4 C5 1.383(3)
C4 H4 0.9500
C5 C6 1.382(2)
C5 H5 0.9500
C6 H6 0.9500
C7 C8 1.390(2)
C7 C12 1.391(2)
C8 C9 1.397(2)
C8 H8 0.9500
C9 C10 1.379(3)
C9 H9 0.9500
C10 C11 1.377(3)
C10 H10 0.9500
C11 C12 1.398(2)
C11 H11 0.9500
C12 H12 0.9500
C13 C14 1.392(2)
C13 C18 1.396(2)
C14 C15 1.395(2)
C14 H14 0.9500
C15 C16 1.385(2)
C15 H15 0.9500
C16 C17 1.381(3)
C16 H16 0.9500
C17 C18 1.388(2)
C17 H17 0.9500
C18 H18 0.9500
C20 C26 1.401(2)
C20 C21 1.402(2)
C21 C23 1.393(2)
C21 C22 1.506(2)
C22 H22A 0.9800
C22 H22B 0.9800
C22 H22C 0.9800
C23 C24 1.388(2)
C23 H23 0.9500
C24 C25 1.387(2)
C24 C28 1.512(2)
C25 C26 1.398(2)
C25 H25 0.9500
C26 C27 1.504(2)
C27 H27A 0.9800
C27 H27B 0.9800
C27 H27C 0.9800
C28 H28A 0.9800
C28 H28B 0.9800
C28 H28C 0.9800
C29 C30 1.507(2)
C29 H29A 0.9900
C29 H29B 0.9900
C30 H30A 0.9900
C30 H30B 0.9900
C31 C32 1.392(2)
C31 C37 1.397(2)
C32 C33 1.404(2)
C32 C39 1.492(2)
C33 C34 1.376(3)
C33 H33 0.9500
C34 C36 1.380(3)
C34 C35 1.515(3)
C35 H35A 0.9800
C35 H35B 0.9800
C35 H35C 0.9800
C36 C37 1.394(2)
C36 H36 0.9500
C37 C38 1.498(3)
C38 H38A 0.9800
C38 H38B 0.9800
C38 H38C 0.9800
C39 H39A 0.9800
C39 H39B 0.9800
C39 H39C 0.9800
C41 C42 1.512(2)
C41 H41A 0.9900
C41 H41B 0.9900
C42 H42A 0.9900
C42 H42B 0.9900
C43 H43A 0.9800
C43 H43B 0.9800
C43 H43C 0.9800
C44 C45 1.337(3)
C44 H44 0.9500
C45 H45 0.9500
C46 C47 1.514(2)
C46 H46A 0.9900
C46 H46B 0.9900
C47 H47A 0.9900
C47 H47B 0.9900
C48 H48A 0.9800
C48 H48B 0.9800
C48 H48C 0.9800
